data_7039598
loop_
_publ_author_name
'Irmler, Peter'
'Winter, Rainer F.'

_publ_section_title
;
 Complexes trans-Pt(BODIPY)X(PEt3)2: excitation energy-dependent
 fluorescence and phosphorescence emissions, oxygen sensing and
 photocatalysis.
;
_journal_issue 25
_journal_name_full 'Dalton transactions (Cambridge, England : 2003)'
_journal_page_first 10420
_journal_page_last 10434
_journal_paper_doi 10.1039/c6dt01623e
_journal_volume 45
_journal_year 2016
_chemical_formula_moiety 'C22 H36 B F2 N3 P2 Pt S'
_chemical_formula_sum 'C22 H36 B F2 N3 P2 Pt S'
_chemical_formula_weight 680.44
_space_group_crystal_system monoclinic
_space_group_IT_number 14
_space_group_name_Hall '-P 2yn'
_space_group_name_H-M_alt 'P 1 21/n 1'
_symmetry_space_group_name_Hall '-P 2yn'
_symmetry_space_group_name_H-M 'P 1 21/n 1'
_atom_sites_solution_hydrogens geom
_atom_sites_solution_primary heavy
_atom_sites_solution_secondary difmap
_audit_creation_method SHELXL-2014/7
_audit_update_record
;
2016-04-19 deposited with the CCDC.
2016-05-05 downloaded from the CCDC.
;
_cell_angle_alpha 90
_cell_angle_beta 104.104(3)
_cell_angle_gamma 90
_cell_formula_units_Z 4
_cell_length_a 9.3599(4)
_cell_length_b 18.0669(7)
_cell_length_c 16.1360(7)
_cell_measurement_reflns_used 44352
_cell_measurement_temperature 100(2)
_cell_measurement_theta_max 27.81
_cell_measurement_theta_min 1.72
_cell_volume 2646.41(19)
_computing_cell_refinement 'STOE X-AREA'
_computing_data_collection 'STOE X-AREA'
_computing_data_reduction 'STOE X-RED'
_computing_molecular_graphics 'ORTEP (Johnson, 1965)'
_computing_publication_material 'PLATON (Spek, 2003)'
_computing_structure_refinement 'SHELXL-2014/7 (Sheldrick, 2014)'
_computing_structure_solution 'SHELXL-2014/7 (Sheldrick, 2014)'
_diffrn_ambient_temperature 100(2)
_diffrn_detector_area_resol_mean 6.67
_diffrn_measured_fraction_theta_full 1.000
_diffrn_measured_fraction_theta_max 0.996
_diffrn_measurement_device_type 'STOE IPDS 2T'
_diffrn_measurement_method 'rotation method'
_diffrn_radiation_type MoK\a
_diffrn_radiation_wavelength 0.71073
_diffrn_reflns_av_R_equivalents 0.0666
_diffrn_reflns_av_unetI/netI 0.0291
_diffrn_reflns_Laue_measured_fraction_full 1.000
_diffrn_reflns_Laue_measured_fraction_max 0.996
_diffrn_reflns_limit_h_max 12
_diffrn_reflns_limit_h_min -12
_diffrn_reflns_limit_k_max 23
_diffrn_reflns_limit_k_min -23
_diffrn_reflns_limit_l_max 20
_diffrn_reflns_limit_l_min -20
_diffrn_reflns_number 41294
_diffrn_reflns_point_group_measured_fraction_full 1.000
_diffrn_reflns_point_group_measured_fraction_max 0.996
_diffrn_reflns_theta_full 25.242
_diffrn_reflns_theta_max 27.343
_diffrn_reflns_theta_min 1.722
_diffrn_source 'sealed X-ray tube'
_exptl_absorpt_coefficient_mu 5.531
_exptl_absorpt_correction_T_max 0.5226
_exptl_absorpt_correction_T_min 0.1839
_exptl_absorpt_correction_type integration
_exptl_absorpt_process_details empirical
_exptl_crystal_colour brown
_exptl_crystal_density_diffrn 1.708
_exptl_crystal_description platelet
_exptl_crystal_F_000 1344
_exptl_crystal_size_max 0.400
_exptl_crystal_size_mid 0.250
_exptl_crystal_size_min 0.100
_refine_diff_density_max 2.892
_refine_diff_density_min -1.740
_refine_diff_density_rms 0.128
_refine_ls_extinction_method none
_refine_ls_goodness_of_fit_ref 1.040
_refine_ls_hydrogen_treatment mixed
_refine_ls_matrix_type full
_refine_ls_number_parameters 319
_refine_ls_number_reflns 5964
_refine_ls_number_restraints 0
_refine_ls_restrained_S_all 1.040
_refine_ls_R_factor_all 0.0346
_refine_ls_R_factor_gt 0.0311
_refine_ls_shift/su_max 0.016
_refine_ls_shift/su_mean 0.001
_refine_ls_structure_factor_coef Fsqd
_refine_ls_weighting_details 'w=1/[\s^2^(Fo^2^)+(0.0317P)^2^+11.2628P] where P=(Fo^2^+2Fc^2^)/3'
_refine_ls_weighting_scheme calc
_refine_ls_wR_factor_gt 0.0757
_refine_ls_wR_factor_ref 0.0773
_reflns_Friedel_coverage 0.000
_reflns_number_gt 5486
_reflns_number_total 5964
_reflns_threshold_expression 'I > 2\s(I)'
_cod_data_source_file c6dt01623e2.cif
_cod_data_source_block pibw05
_cod_database_code 7039598
_shelx_shelxl_version_number 2014/7
_shelx_space_group_comment
;
The symmetry employed for this shelxl refinement is uniquely defined
by the following loop, which should always be used as a source of
symmetry information in preference to the above space-group names.
They are only intended as comments.
;
_exptl_absorpt_special_details
;
 'X-SHAPE 2.07 (03-Aug-2005) Stoe & Cie, Darmstadt, Germany'
;

loop_
_space_group_symop_operation_xyz
'x, y, z'
'-x+1/2, y+1/2, -z+1/2'
'-x, -y, -z'
'x-1/2, -y-1/2, z-1/2'

loop_
_atom_site_label
_atom_site_type_symbol
_atom_site_fract_x
_atom_site_fract_y
_atom_site_fract_z
_atom_site_U_iso_or_equiv
_atom_site_adp_type
_atom_site_occupancy
_atom_site_site_symmetry_order
_atom_site_calc_flag
_atom_site_refinement_flags_posn
_atom_site_refinement_flags_adp
C1 C 0.7045(4) 0.7010(2) 0.5915(3) 0.0216(8) Uani 1 1 d . .
C2 C 0.7187(4) 0.6681(2) 0.5151(3) 0.0207(8) Uani 1 1 d . .
C3 C 0.6477(5) 0.6835(2) 0.4291(3) 0.0257(8) Uani 1 1 d . .
H3A H 0.5759 0.7208 0.4097 0.031 Uiso 1 1 calc R U
C4 C 0.7009(5) 0.6349(3) 0.3783(3) 0.0288(9) Uani 1 1 d . .
H4A H 0.6734 0.6327 0.3177 0.035 Uiso 1 1 calc R U
C5 C 0.8027(5) 0.5894(3) 0.4326(3) 0.0281(9) Uani 1 1 d . .
H5A H 0.8563 0.5504 0.4145 0.034 Uiso 1 1 calc R U
C6 C 0.7904(4) 0.6723(2) 0.6692(3) 0.0231(8) Uani 1 1 d . .
C7 C 0.7964(5) 0.6927(3) 0.7543(3) 0.0263(8) Uani 1 1 d . .
H7A H 0.7411 0.7309 0.7722 0.032 Uiso 1 1 calc R U
C8 C 0.8981(5) 0.6465(3) 0.8074(3) 0.0289(9) Uani 1 1 d . .
H8A H 0.9251 0.6472 0.8681 0.035 Uiso 1 1 calc R U
C9 C 0.9525(5) 0.5991(2) 0.7543(3) 0.0274(9) Uani 1 1 d . .
H9A H 1.0245 0.5618 0.7736 0.033 Uiso 1 1 calc R U
C10 C 0.3926(5) 0.6050(3) 0.5591(3) 0.0320(10) Uani 1 1 d . .
H26 H 0.292(6) 0.581(3) 0.534(4) 0.040(15) Uiso 1 1 d . .
H27 H 0.451(7) 0.605(4) 0.510(4) 0.056(19) Uiso 1 1 d . .
C11 C 0.4617(8) 0.5621(5) 0.6386(6) 0.101(4) Uani 1 1 d . .
H11C H 0.4889 0.5126 0.6228 0.121 Uiso 1 1 calc R U
H11B H 0.3912 0.5577 0.6743 0.121 Uiso 1 1 calc R U
H11A H 0.5500 0.5880 0.6704 0.121 Uiso 1 1 calc R U
C12 C 0.2400(8) 0.7315(3) 0.4595(5) 0.0543(16) Uani 1 1 d . .
H12B H 0.2217 0.7855 0.4583 0.065 Uiso 1 1 calc R U
H12A H 0.2930 0.7201 0.4149 0.065 Uiso 1 1 calc R U
C13 C 0.1015(8) 0.6933(4) 0.4402(5) 0.0571(16) Uani 1 1 d . .
H13C H 0.1182 0.6404 0.4328 0.069 Uiso 1 1 calc R U
H13B H 0.0383 0.7133 0.3875 0.069 Uiso 1 1 calc R U
H13A H 0.0534 0.7000 0.4873 0.069 Uiso 1 1 calc R U
C14 C 0.2558(8) 0.7218(4) 0.6463(4) 0.0532(15) Uani 1 1 d . .
H14B H 0.1986 0.7672 0.6260 0.064 Uiso 1 1 calc R U
H14A H 0.1845 0.6806 0.6416 0.064 Uiso 1 1 calc R U
C15 C 0.3289(12) 0.7319(4) 0.7376(4) 0.085(3) Uani 1 1 d . .
H15C H 0.3923 0.6892 0.7581 0.102 Uiso 1 1 calc R U
H15B H 0.2541 0.7362 0.7706 0.102 Uiso 1 1 calc R U
H15A H 0.3886 0.7771 0.7448 0.102 Uiso 1 1 calc R U
C16 C 0.8986(5) 0.8456(3) 0.5504(3) 0.0284(9) Uani 1 1 d . .
H24 H 0.923(6) 0.789(3) 0.567(3) 0.025(13) Uiso 1 1 d . .
H25 H 0.969(7) 0.876(4) 0.570(4) 0.045(17) Uiso 1 1 d . .
C17 C 0.8501(6) 0.8538(3) 0.4535(3) 0.0375(11) Uani 1 1 d . .
H17C H 0.9286 0.8361 0.4280 0.045 Uiso 1 1 calc R U
H17B H 0.8300 0.9060 0.4388 0.045 Uiso 1 1 calc R U
H17A H 0.7607 0.8246 0.4315 0.045 Uiso 1 1 calc R U
C18 C 0.8588(5) 0.8805(3) 0.7161(3) 0.0281(9) Uani 1 1 d . .
H22 H 0.897(6) 0.833(3) 0.733(4) 0.033(14) Uiso 1 1 d . .
H23 H 0.944(6) 0.914(3) 0.715(3) 0.032(14) Uiso 1 1 d . .
C19 C 0.7643(6) 0.9076(3) 0.7743(3) 0.0367(11) Uani 1 1 d . .
H19C H 0.8242 0.9103 0.8332 0.044 Uiso 1 1 calc R U
H19B H 0.6823 0.8732 0.7714 0.044 Uiso 1 1 calc R U
H19A H 0.7254 0.9569 0.7558 0.044 Uiso 1 1 calc R U
C20 C 0.6942(5) 0.9621(2) 0.5684(3) 0.0295(9) Uani 1 1 d . .
H20A H 0.6468 0.9596 0.5065 0.035 Uiso 1 1 calc R U
H20B H 0.6183 0.9780 0.5979 0.035 Uiso 1 1 calc R U
C21 C 0.8151(6) 1.0209(3) 0.5827(3) 0.0344(10) Uani 1 1 d . .
H21C H 0.8554 1.0281 0.6441 0.041 Uiso 1 1 calc R U
H21B H 0.7737 1.0676 0.5566 0.041 Uiso 1 1 calc R U
H21A H 0.8938 1.0046 0.5564 0.041 Uiso 1 1 calc R U
C22 C 0.3460(4) 0.9062(2) 0.6299(3) 0.0232(8) Uani 1 1 d . .
B1 B 0.9107(5) 0.5703(3) 0.5937(3) 0.0240(9) Uani 1 1 d . .
F1 F 0.8679(3) 0.49699(13) 0.59731(17) 0.0297(5) Uani 1 1 d . .
F2 F 1.0586(3) 0.57210(15) 0.59129(17) 0.0300(6) Uani 1 1 d . .
S1 S 0.23920(12) 0.96131(6) 0.66684(8) 0.0288(2) Uani 1 1 d . .
N1 N 0.8137(4) 0.60879(19) 0.5141(2) 0.0231(7) Uani 1 1 d . .
N2 N 0.8886(4) 0.61376(19) 0.6717(2) 0.0228(7) Uani 1 1 d . .
N3 N 0.4224(4) 0.8670(2) 0.6031(3) 0.0291(8) Uani 1 1 d . .
P1 P 0.36936(13) 0.70311(8) 0.57601(11) 0.0404(3) Uani 1 1 d . .
P2 P 0.75605(12) 0.86927(6) 0.60538(7) 0.0228(2) Uani 1 1 d . .
Pt1 Pt 0.56603(2) 0.78395(2) 0.59288(2) 0.02213(6) Uani 1 1 d . .

loop_
_atom_site_aniso_label
_atom_site_aniso_U_11
_atom_site_aniso_U_22
_atom_site_aniso_U_33
_atom_site_aniso_U_23
_atom_site_aniso_U_13
_atom_site_aniso_U_12
C1 0.0164(17) 0.0215(19) 0.025(2) -0.0041(16) 0.0022(15) 0.0015(14)
C2 0.0193(17) 0.0185(18) 0.0239(19) -0.0023(15) 0.0044(15) 0.0018(14)
C3 0.0239(19) 0.026(2) 0.026(2) -0.0012(17) 0.0051(16) -0.0005(16)
C4 0.029(2) 0.029(2) 0.027(2) -0.0053(18) 0.0053(17) 0.0012(17)
C5 0.031(2) 0.030(2) 0.025(2) -0.0051(17) 0.0089(17) 0.0046(17)
C6 0.0201(18) 0.0182(18) 0.030(2) -0.0028(16) 0.0048(16) 0.0018(14)
C7 0.027(2) 0.025(2) 0.025(2) -0.0007(17) 0.0036(16) 0.0016(17)
C8 0.032(2) 0.028(2) 0.024(2) -0.0004(17) 0.0027(17) 0.0009(18)
C9 0.025(2) 0.024(2) 0.030(2) 0.0043(17) 0.0014(17) 0.0044(16)
C10 0.028(2) 0.026(2) 0.043(3) 0.0024(19) 0.010(2) 0.0001(17)
C11 0.056(4) 0.083(6) 0.129(8) 0.071(6) -0.042(5) -0.037(4)
C12 0.074(4) 0.036(3) 0.067(4) -0.005(3) 0.045(4) -0.005(3)
C13 0.062(4) 0.056(4) 0.052(4) -0.002(3) 0.010(3) 0.004(3)
C14 0.058(4) 0.054(4) 0.052(4) -0.006(3) 0.022(3) -0.004(3)
C15 0.172(9) 0.055(4) 0.025(3) 0.000(3) 0.016(4) -0.032(5)
C16 0.027(2) 0.026(2) 0.033(2) -0.0018(18) 0.0097(18) 0.0013(17)
C17 0.049(3) 0.034(2) 0.031(2) -0.006(2) 0.013(2) -0.001(2)
C18 0.030(2) 0.028(2) 0.023(2) -0.0014(17) 0.0013(17) 0.0016(18)
C19 0.044(3) 0.041(3) 0.025(2) -0.008(2) 0.006(2) -0.003(2)
C20 0.033(2) 0.022(2) 0.032(2) -0.0009(17) 0.0047(18) 0.0080(17)
C21 0.041(3) 0.026(2) 0.036(3) -0.0006(19) 0.008(2) 0.0038(19)
C22 0.0227(19) 0.0198(19) 0.026(2) 0.0031(15) 0.0026(16) -0.0009(15)
B1 0.024(2) 0.018(2) 0.031(2) 0.0000(18) 0.0079(18) 0.0004(16)
F1 0.0387(14) 0.0172(11) 0.0345(14) -0.0003(10) 0.0116(11) -0.0015(10)
F2 0.0229(12) 0.0306(14) 0.0383(15) 0.0018(11) 0.0110(11) 0.0053(10)
S1 0.0265(5) 0.0243(5) 0.0383(6) -0.0051(4) 0.0133(4) 0.0017(4)
N1 0.0230(16) 0.0202(16) 0.0273(18) -0.0021(14) 0.0086(14) 0.0030(13)
N2 0.0199(15) 0.0200(16) 0.0272(18) -0.0003(14) 0.0032(13) 0.0022(13)
N3 0.0240(17) 0.0274(19) 0.034(2) -0.0057(16) 0.0023(15) 0.0076(15)
P1 0.0203(5) 0.0375(7) 0.0627(9) -0.0296(6) 0.0088(5) -0.0024(5)
P2 0.0233(5) 0.0209(5) 0.0231(5) -0.0014(4) 0.0033(4) 0.0042(4)
Pt1 0.01989(9) 0.02168(9) 0.02253(9) -0.00537(6) 0.00077(6) 0.00539(6)

loop_
_atom_type_symbol
_atom_type_description
_atom_type_scat_dispersion_real
_atom_type_scat_dispersion_imag
_atom_type_scat_source
C C 0.0033 0.0016 'International Tables Vol C Tables 4.2.6.8 and 6.1.1.4'
H H 0.0000 0.0000 'International Tables Vol C Tables 4.2.6.8 and 6.1.1.4'
B B 0.0013 0.0007 'International Tables Vol C Tables 4.2.6.8 and 6.1.1.4'
F F 0.0171 0.0103 'International Tables Vol C Tables 4.2.6.8 and 6.1.1.4'
S S 0.1246 0.1234 'International Tables Vol C Tables 4.2.6.8 and 6.1.1.4'
N N 0.0061 0.0033 'International Tables Vol C Tables 4.2.6.8 and 6.1.1.4'
P P 0.1023 0.0942 'International Tables Vol C Tables 4.2.6.8 and 6.1.1.4'
Pt Pt -1.7033 8.3905 'International Tables Vol C Tables 4.2.6.8 and 6.1.1.4'

loop_
_geom_angle_atom_site_label_1
_geom_angle_atom_site_label_2
_geom_angle_atom_site_label_3
_geom_angle
C2 C1 C6 117.9(4)
C2 C1 Pt1 122.1(3)
C6 C1 Pt1 119.9(3)
N1 C2 C1 122.2(4)
N1 C2 C3 106.8(3)
C1 C2 C3 131.1(4)
C4 C3 C2 108.0(4)
C3 C4 C5 107.0(4)
N1 C5 C4 109.8(4)
N2 C6 C7 107.4(4)
N2 C6 C1 122.2(4)
C7 C6 C1 130.4(4)
C8 C7 C6 107.6(4)
C7 C8 C9 106.8(4)
N2 C9 C8 110.3(4)
C11 C10 P1 114.7(5)
C13 C12 P1 112.4(5)
C15 C14 P1 117.4(6)
C17 C16 P2 113.9(3)
C19 C18 P2 113.2(3)
C21 C20 P2 115.1(3)
N3 C22 S1 179.7(4)
F1 B1 F2 108.7(3)
F1 B1 N2 110.8(4)
F2 B1 N2 110.1(4)
F1 B1 N1 110.3(4)
F2 B1 N1 110.6(4)
N2 B1 N1 106.4(3)
C5 N1 C2 108.4(4)
C5 N1 B1 125.9(4)
C2 N1 B1 125.6(3)
C9 N2 C6 108.0(4)
C9 N2 B1 126.3(4)
C6 N2 B1 125.6(4)
C22 N3 Pt1 162.2(4)
C14 P1 C10 113.4(3)
C14 P1 C12 103.2(3)
C10 P1 C12 100.0(2)
C14 P1 Pt1 113.0(2)
C10 P1 Pt1 120.87(16)
C12 P1 Pt1 103.07(19)
C18 P2 C16 103.2(2)
C18 P2 C20 105.5(2)
C16 P2 C20 105.5(2)
C18 P2 Pt1 111.63(16)
C16 P2 Pt1 115.92(16)
C20 P2 Pt1 113.93(16)
C1 Pt1 N3 175.77(17)
C1 Pt1 P1 91.44(12)
N3 Pt1 P1 87.28(12)
C1 Pt1 P2 90.79(12)
N3 Pt1 P2 90.62(11)
P1 Pt1 P2 177.17(5)

loop_
_geom_bond_atom_site_label_1
_geom_bond_atom_site_label_2
_geom_bond_distance
C1 C2 1.404(6)
C1 C6 1.413(6)
C1 Pt1 1.984(4)
C2 N1 1.395(5)
C2 C3 1.412(6)
C3 C4 1.374(6)
C4 C5 1.395(6)
C5 N1 1.340(6)
C6 N2 1.396(5)
C6 C7 1.410(6)
C7 C8 1.391(6)
C8 C9 1.392(6)
C9 N2 1.348(6)
C10 C11 1.504(8)
C10 P1 1.815(5)
C12 C13 1.435(9)
C12 P1 2.038(8)
C14 C15 1.477(9)
C14 P1 1.765(6)
C16 C17 1.525(7)
C16 P2 1.823(4)
C18 C19 1.520(7)
C18 P2 1.822(4)
C20 C21 1.528(7)
C20 P2 1.826(4)
C22 N3 1.162(6)
C22 S1 1.625(4)
B1 F1 1.389(5)
B1 F2 1.394(5)
B1 N2 1.540(6)
B1 N1 1.546(6)
N3 Pt1 2.048(4)
P1 Pt1 2.3135(13)
P2 Pt1 2.3249(11)

loop_
_geom_torsion_atom_site_label_1
_geom_torsion_atom_site_label_2
_geom_torsion_atom_site_label_3
_geom_torsion_atom_site_label_4
_geom_torsion
C6 C1 C2 N1 0.1(6)
Pt1 C1 C2 N1 -178.6(3)
C6 C1 C2 C3 179.1(4)
Pt1 C1 C2 C3 0.4(6)
N1 C2 C3 C4 -0.7(5)
C1 C2 C3 C4 -179.8(4)
C2 C3 C4 C5 0.6(5)
C3 C4 C5 N1 -0.3(5)
C2 C1 C6 N2 0.8(6)
Pt1 C1 C6 N2 179.6(3)
C2 C1 C6 C7 -178.3(4)
Pt1 C1 C6 C7 0.4(6)
N2 C6 C7 C8 0.1(5)
C1 C6 C7 C8 179.3(4)
C6 C7 C8 C9 0.2(5)
C7 C8 C9 N2 -0.4(5)
C4 C5 N1 C2 -0.1(5)
C4 C5 N1 B1 177.8(4)
C1 C2 N1 C5 179.7(4)
C3 C2 N1 C5 0.5(5)
C1 C2 N1 B1 1.7(6)
C3 C2 N1 B1 -177.4(4)
F1 B1 N1 C5 -61.2(5)
F2 B1 N1 C5 59.2(5)
N2 B1 N1 C5 178.7(4)
F1 B1 N1 C2 116.4(4)
F2 B1 N1 C2 -123.3(4)
N2 B1 N1 C2 -3.7(5)
C8 C9 N2 C6 0.5(5)
C8 C9 N2 B1 -175.5(4)
C7 C6 N2 C9 -0.4(5)
C1 C6 N2 C9 -179.7(4)
C7 C6 N2 B1 175.7(4)
C1 C6 N2 B1 -3.6(6)
F1 B1 N2 C9 60.1(5)
F2 B1 N2 C9 -60.2(5)
N1 B1 N2 C9 180.0(4)
F1 B1 N2 C6 -115.2(4)
F2 B1 N2 C6 124.5(4)
N1 B1 N2 C6 4.6(5)
C15 C14 P1 C10 93.2(6)
C15 C14 P1 C12 -159.6(5)
C15 C14 P1 Pt1 -49.0(6)
C11 C10 P1 C14 -60.2(6)
C11 C10 P1 C12 -169.5(5)
C11 C10 P1 Pt1 78.7(5)
C19 C18 P2 C16 174.7(4)
C19 C18 P2 C20 64.2(4)
C19 C18 P2 Pt1 -60.1(4)
C17 C16 P2 C18 -164.0(4)
C17 C16 P2 C20 -53.5(4)
C17 C16 P2 Pt1 73.6(4)
C21 C20 P2 C18 52.3(4)
C21 C20 P2 C16 -56.6(4)
C21 C20 P2 Pt1 175.1(3)
